data_4347451
loop_
_publ_author_name
'Ghosh, Tamal Kanti'
'Dutta, Ranjan'
'Ghosh, Pradyut'

_publ_section_title
;
 Unusual Recognition and Separation of Hydrated Metal Sulfates
 [M2(\m-SO4)2(H2O)n, M = Zn(II), Cd(II), Co(II), Mn(II)] by a Ditopic
 Receptor.
;
_journal_issue 7
_journal_name_full 'Inorganic chemistry'
_journal_page_first 3640
_journal_page_last 3652
_journal_paper_doi 10.1021/acs.inorgchem.6b00176
_journal_volume 55
_journal_year 2016
_chemical_formula_sum 'C38 H54 Mn2 N10 O14 S2'
_chemical_formula_weight 1048.91
_space_group_crystal_system monoclinic
_space_group_IT_number 14
_space_group_name_Hall '-P 2yn'
_space_group_name_H-M_alt 'P 1 21/n 1'
_atom_sites_solution_hydrogens geom
_audit_creation_method SHELXL-2013
_cell_angle_alpha 90
_cell_angle_beta 109.719(4)
_cell_angle_gamma 90
_cell_formula_units_Z 2
_cell_length_a 13.439(2)
_cell_length_b 10.8861(17)
_cell_length_c 19.870(3)
_cell_measurement_temperature 150(2)
_cell_measurement_theta_max 27.4
_cell_volume 2736.5(7)
_computing_cell_refinement 'Bruker SAINT'
_computing_data_collection 'Bruker APEX2'
_computing_data_reduction 'Bruker SAINT'
_computing_molecular_graphics 'MERCURY 3.2'
_computing_publication_material 'ORTEP 3V.2'
_computing_structure_refinement 'SHELXL-97 (Sheldrick, 2008)'
_computing_structure_solution 'SHELXS-97 (Sheldrick, 2008)'
_diffrn_ambient_temperature 150(2)
_diffrn_measured_fraction_theta_full 0.682
_diffrn_measured_fraction_theta_max 0.701
_diffrn_measurement_device_type 'Bruker APEX-II CCD'
_diffrn_measurement_method '\f and \w scans'
_diffrn_radiation_type MoK\a
_diffrn_radiation_wavelength 0.71073
_diffrn_reflns_av_R_equivalents 0.0581
_diffrn_reflns_av_unetI/netI 0.0708
_diffrn_reflns_Laue_measured_fraction_full 0.682
_diffrn_reflns_Laue_measured_fraction_max 0.701
_diffrn_reflns_limit_h_max 16
_diffrn_reflns_limit_h_min -15
_diffrn_reflns_limit_k_max 14
_diffrn_reflns_limit_k_min -13
_diffrn_reflns_limit_l_max 25
_diffrn_reflns_limit_l_min -25
_diffrn_reflns_number 23492
_diffrn_reflns_point_group_measured_fraction_full 0.682
_diffrn_reflns_point_group_measured_fraction_max 0.701
_diffrn_reflns_theta_full 25.242
_diffrn_reflns_theta_max 27.493
_diffrn_reflns_theta_min 1.610
_exptl_absorpt_coefficient_mu 0.601
_exptl_absorpt_correction_T_max 0.930
_exptl_absorpt_correction_T_min 0.891
_exptl_absorpt_correction_type multi-scan
_exptl_absorpt_process_details SADABS
_exptl_crystal_colour Colourless
_exptl_crystal_density_diffrn 1.273
_exptl_crystal_description Triclinic
_exptl_crystal_F_000 1092
_exptl_crystal_size_max 0.28
_exptl_crystal_size_mid 0.16
_exptl_crystal_size_min 0.12
_platon_squeeze_details
;
The unit cell contains some disordered water molecules which have been treated as a diffuse contribution to the overall scatterin without 
specific atom positions by SQUEEZE/PLATON.
;
_refine_diff_density_max 1.554
_refine_diff_density_min -0.608
_refine_diff_density_rms 0.141
_refine_ls_extinction_method none
_refine_ls_goodness_of_fit_ref 1.153
_refine_ls_hydrogen_treatment constr
_refine_ls_matrix_type full
_refine_ls_number_parameters 301
_refine_ls_number_reflns 4417
_refine_ls_number_restraints 0
_refine_ls_restrained_S_all 1.153
_refine_ls_R_factor_all 0.1246
_refine_ls_R_factor_gt 0.1038
_refine_ls_shift/su_max 0.008
_refine_ls_shift/su_mean 0.000
_refine_ls_structure_factor_coef Fsqd
_refine_ls_weighting_details 'w=1/[\s^2^(Fo^2^)+(0.1974P)^2^+5.7608P] where P=(Fo^2^+2Fc^2^)/3'
_refine_ls_weighting_scheme calc
_refine_ls_wR_factor_gt 0.3126
_refine_ls_wR_factor_ref 0.3233
_reflns_Friedel_coverage 0.000
_reflns_number_gt 3338
_reflns_number_total 4417
_reflns_threshold_expression 'I > 2\s(I)'
_cod_data_source_file ic6b00176_si_002.cif
_cod_data_source_block Complex4
_cod_depositor_comments
;
The following automatic conversions were performed:

data item '_exptl_absorpt_correction_type' value 'MULTI-SCAN' was
changed to 'multi-scan' in accordance with the
/home/saulius/struct/COD-crude-data/automatic-downloads/DataCite-retrospective/ACS/depositions/lib/dictionaries/cif_core.dic
dictionary named 'cif_core.dic' version 2.4.2 last updated on
2011-04-26.

Automatic conversion script
Id: cif_fix_values 6909 2019-04-08 15:41:33Z antanas 
;
_cod_original_cell_volume 2736.5(8)
_cod_original_sg_symbol_H-M 'P 21/n'
_cod_database_code 4347451
_shelx_space_group_comment
;
The symmetry employed for this shelxl refinement is uniquely defined
by the following loop, which should always be used as a source of
symmetry information in preference to the above space-group names.
They are only intended as comments.
;
_shelxl_version_number 2013-4

loop_
_space_group_symop_operation_xyz
'x, y, z'
'-x+1/2, y+1/2, -z+1/2'
'-x, -y, -z'
'x-1/2, -y-1/2, z-1/2'

loop_
_atom_site_label
_atom_site_type_symbol
_atom_site_fract_x
_atom_site_fract_y
_atom_site_fract_z
_atom_site_U_iso_or_equiv
_atom_site_adp_type
_atom_site_occupancy
_atom_site_site_symmetry_order
_atom_site_calc_flag
_atom_site_refinement_flags_posn
_atom_site_refinement_flags_adp
Mn1 Mn 0.05283(8) 0.38611(8) 0.10848(5) 0.0183(3) Uani 1 1 d . .
S2 S 0.08765(13) 0.35229(13) -0.04553(8) 0.0210(4) Uani 1 1 d . .
N3 N -0.0636(5) 0.2311(5) 0.0751(3) 0.0261(13) Uani 1 1 d . .
C8 C 0.0061(5) 0.5091(6) 0.2394(3) 0.0216(13) Uani 1 1 d . .
H8 H -0.0180 0.5732 0.2070 0.026 Uiso 1 1 calc R U
C1 C 0.4783(6) 0.3357(6) 0.2425(4) 0.0253(14) Uani 1 1 d . .
C15 C 0.2520(5) 0.2043(6) 0.2010(3) 0.0206(13) Uani 1 1 d . .
H15A H 0.2770 0.2046 0.1605 0.025 Uiso 1 1 calc R U
H15B H 0.2758 0.1287 0.2274 0.025 Uiso 1 1 calc R U
C4 C 0.0671(5) 0.3123(6) 0.2638(3) 0.0217(13) Uani 1 1 d . .
C11 C 0.0952(6) 0.1083(5) 0.1214(3) 0.0224(14) Uani 1 1 d . .
H11A H 0.1116 0.0294 0.1453 0.027 Uiso 1 1 calc R U
H11B H 0.1308 0.1128 0.0863 0.027 Uiso 1 1 calc R U
C14 C -0.1677(6) 0.2458(6) 0.0441(4) 0.0293(16) Uani 1 1 d . .
H14 H -0.1954 0.3249 0.0369 0.035 Uiso 1 1 calc R U
C5 C 0.0740(7) 0.3208(7) 0.3349(4) 0.0316(16) Uani 1 1 d . .
H5 H 0.0959 0.2547 0.3661 0.038 Uiso 1 1 calc R U
C10 C -0.0863(7) 0.0139(6) 0.0620(4) 0.0318(17) Uani 1 1 d . .
H10 H -0.0572 -0.0645 0.0689 0.038 Uiso 1 1 calc R U
C9 C -0.0221(6) 0.1181(6) 0.0840(3) 0.0255(15) Uani 1 1 d . .
C3 C 0.6667(7) 0.3669(8) 0.2522(5) 0.0342(17) Uani 1 1 d . .
C7 C 0.0114(6) 0.5268(7) 0.3096(4) 0.0279(14) Uani 1 1 d . .
H7 H -0.0087 0.6013 0.3240 0.033 Uiso 1 1 calc R U
C12 C -0.1935(7) 0.0308(7) 0.0298(5) 0.0373(18) Uani 1 1 d . .
H12 H -0.2372 -0.0368 0.0130 0.045 Uiso 1 1 calc R U
C6 C 0.0465(7) 0.4335(8) 0.3573(4) 0.0349(17) Uani 1 1 d . .
H6 H 0.0522 0.4447 0.4049 0.042 Uiso 1 1 calc R U
C2 C 0.7718(8) 0.3370(9) 0.3113(6) 0.046(2) Uani 1 1 d . .
H2A H 0.7698 0.3668 0.3563 0.069 Uiso 1 1 calc R U
H2B H 0.8288 0.3758 0.3006 0.069 Uiso 1 1 calc R U
H2C H 0.7824 0.2496 0.3140 0.069 Uiso 1 1 calc R U
N2 N 0.4140(4) 0.3077(5) 0.2798(3) 0.0226(12) Uani 1 1 d . .
H2 H 0.4422 0.2846 0.3235 0.027 Uiso 1 1 calc R U
N1 N 0.5826(5) 0.3236(6) 0.2780(3) 0.0306(14) Uani 1 1 d . .
H1 H 0.6013 0.2878 0.3190 0.037 Uiso 1 1 calc R U
O1 O 0.4423(5) 0.3719(5) 0.1793(3) 0.0359(13) Uani 1 1 d . .
O2 O 0.1261(4) 0.3309(4) 0.0331(2) 0.0266(11) Uani 1 1 d . .
O3 O -0.0134(4) 0.2867(4) -0.0781(2) 0.0274(12) Uani 1 1 d . .
O4 O 0.1657(5) 0.3059(5) -0.0748(3) 0.0327(12) Uani 1 1 d . .
O5 O 0.1636(4) 0.5421(4) 0.1314(2) 0.0217(10) Uani 1 1 d . .
N4 N 0.0340(5) 0.4047(5) 0.2167(3) 0.0216(12) Uani 1 1 d . .
N5 N 0.1343(4) 0.2081(5) 0.1746(3) 0.0197(11) Uani 1 1 d . .
O6 O -0.0705(4) 0.5140(4) 0.0589(2) 0.0244(11) Uani 1 1 d . .
C16 C 0.2996(5) 0.3147(6) 0.2497(3) 0.0225(13) Uani 1 1 d . .
H16A H 0.2797 0.3899 0.2222 0.027 Uiso 1 1 calc R U
H16B H 0.2706 0.3176 0.2882 0.027 Uiso 1 1 calc R U
C17 C 0.6605(10) 0.5079(9) 0.2414(6) 0.050(2) Uani 1 1 d . .
H17A H 0.5976 0.5284 0.2025 0.076 Uiso 1 1 calc R U
H17B H 0.7213 0.5357 0.2307 0.076 Uiso 1 1 calc R U
H17C H 0.6589 0.5471 0.2843 0.076 Uiso 1 1 calc R U
C18 C 0.0941(5) 0.1916(6) 0.2331(3) 0.0221(13) Uani 1 1 d . .
H18A H 0.1464 0.1473 0.2713 0.027 Uiso 1 1 calc R U
H18B H 0.0310 0.1412 0.2167 0.027 Uiso 1 1 calc R U
C19 C -0.2364(7) 0.1461(7) 0.0223(4) 0.0352(18) Uani 1 1 d . .
H19 H -0.3091 0.1577 0.0033 0.042 Uiso 1 1 calc R U
C20 C 0.6657(9) 0.3002(10) 0.1827(5) 0.046(2) Uani 1 1 d . .
H20A H 0.6668 0.2130 0.1900 0.069 Uiso 1 1 calc R U
H20B H 0.7267 0.3242 0.1711 0.069 Uiso 1 1 calc R U
H20C H 0.6028 0.3224 0.1442 0.069 Uiso 1 1 calc R U
O8 O 0.1703(18) 0.045(2) 0.4123(10) 0.169(8) Uani 1 1 d . .

loop_
_atom_site_aniso_label
_atom_site_aniso_U_11
_atom_site_aniso_U_22
_atom_site_aniso_U_33
_atom_site_aniso_U_23
_atom_site_aniso_U_13
_atom_site_aniso_U_12
Mn1 0.0185(5) 0.0096(5) 0.0151(5) -0.0003(3) -0.0096(4) 0.0016(3)
S2 0.0258(9) 0.0098(7) 0.0157(7) -0.0017(5) -0.0084(6) 0.0057(5)
N3 0.027(3) 0.012(2) 0.025(3) -0.0002(19) -0.010(2) -0.002(2)
C8 0.020(3) 0.016(3) 0.024(3) 0.001(2) 0.001(2) -0.001(2)
C1 0.030(4) 0.015(3) 0.024(3) 0.006(2) -0.001(3) -0.003(2)
C15 0.018(3) 0.017(3) 0.016(3) -0.001(2) -0.009(2) 0.002(2)
C4 0.021(3) 0.017(3) 0.017(3) 0.005(2) -0.008(2) 0.004(2)
C11 0.027(3) 0.008(3) 0.020(3) -0.0006(19) -0.007(3) 0.004(2)
C14 0.031(4) 0.018(3) 0.026(3) 0.003(2) -0.006(3) 0.002(3)
C5 0.034(4) 0.031(4) 0.025(3) 0.003(3) 0.003(3) 0.011(3)
C10 0.043(5) 0.016(3) 0.026(3) 0.000(2) -0.003(3) 0.003(3)
C9 0.035(4) 0.013(3) 0.018(3) 0.001(2) -0.004(3) 0.006(2)
C3 0.025(4) 0.033(4) 0.042(4) 0.003(3) 0.008(3) -0.005(3)
C7 0.022(3) 0.024(3) 0.034(3) -0.001(3) 0.005(3) 0.001(3)
C12 0.032(4) 0.027(4) 0.042(4) -0.012(3) -0.002(3) -0.011(3)
C6 0.035(4) 0.036(4) 0.025(3) 0.003(3) -0.001(3) 0.016(3)
C2 0.032(4) 0.046(5) 0.055(5) -0.001(4) 0.009(4) -0.012(4)
N2 0.012(2) 0.024(3) 0.020(2) 0.006(2) -0.010(2) 0.004(2)
N1 0.033(3) 0.024(3) 0.026(3) 0.007(2) -0.001(3) -0.001(2)
O1 0.043(3) 0.036(3) 0.022(2) 0.011(2) 0.001(2) 0.005(2)
O2 0.028(3) 0.019(2) 0.019(2) -0.0010(17) -0.0089(19) 0.0064(19)
O3 0.031(3) 0.012(2) 0.021(2) -0.0066(16) -0.0150(19) -0.0017(18)
O4 0.038(3) 0.031(3) 0.024(2) 0.002(2) 0.004(2) 0.010(2)
O5 0.025(2) 0.015(2) 0.0173(19) 0.0011(15) -0.0032(17) -0.0006(17)
N4 0.023(3) 0.011(2) 0.020(2) -0.0001(18) -0.007(2) 0.0022(19)
N5 0.019(3) 0.013(2) 0.017(2) -0.0008(18) -0.007(2) 0.0034(19)
O6 0.023(2) 0.009(2) 0.026(2) -0.0008(16) -0.0098(19) 0.0043(17)
C16 0.015(3) 0.022(3) 0.020(3) -0.002(2) -0.009(2) 0.004(2)
C17 0.058(6) 0.035(5) 0.062(6) 0.008(4) 0.026(5) -0.014(4)
C18 0.026(3) 0.011(3) 0.017(3) 0.003(2) -0.008(2) 0.005(2)
C19 0.025(4) 0.029(4) 0.035(4) -0.005(3) -0.012(3) -0.009(3)
C20 0.049(5) 0.053(5) 0.040(4) -0.004(4) 0.019(4) -0.015(4)
O8 0.149(17) 0.21(2) 0.125(14) 0.007(14) 0.014(13) -0.028(18)

loop_
_atom_type_symbol
_atom_type_description
_atom_type_scat_dispersion_real
_atom_type_scat_dispersion_imag
_atom_type_scat_source
C C 0.0033 0.0016 'International Tables Vol C Tables 4.2.6.8 and 6.1.1.4'
H H 0.0000 0.0000 'International Tables Vol C Tables 4.2.6.8 and 6.1.1.4'
N N 0.0061 0.0033 'International Tables Vol C Tables 4.2.6.8 and 6.1.1.4'
O O 0.0106 0.0060 'International Tables Vol C Tables 4.2.6.8 and 6.1.1.4'
S S 0.1246 0.1234 'International Tables Vol C Tables 4.2.6.8 and 6.1.1.4'
Mn Mn 0.3368 0.7283 'International Tables Vol C Tables 4.2.6.8 and 6.1.1.4'

loop_
_geom_angle_atom_site_label_1
_geom_angle_atom_site_label_2
_geom_angle_atom_site_label_3
_geom_angle
_geom_angle_site_symmetry_1
_geom_angle_site_symmetry_3
O6 Mn1 O2 109.28(19) . .
O6 Mn1 O5 87.61(18) . .
O2 Mn1 O5 85.53(19) . .
O6 Mn1 N3 89.9(2) . .
O2 Mn1 N3 91.2(2) . .
O5 Mn1 N3 175.01(19) . .
O6 Mn1 N4 93.5(2) . .
O2 Mn1 N4 156.75(19) . .
O5 Mn1 N4 91.13(19) . .
N3 Mn1 N4 93.3(2) . .
O6 Mn1 N5 157.4(2) . .
O2 Mn1 N5 85.56(19) . .
O5 Mn1 N5 111.06(18) . .
N3 Mn1 N5 72.4(2) . .
N4 Mn1 N5 74.18(19) . .
O4 S2 O3 109.8(3) . .
O4 S2 O6 111.0(3) . 3_565
O3 S2 O6 109.4(3) . 3_565
O4 S2 O2 108.9(3) . .
O3 S2 O2 109.1(3) . .
O6 S2 O2 108.6(3) 3_565 .
C14 N3 C9 119.8(6) . .
C14 N3 Mn1 124.4(5) . .
C9 N3 Mn1 115.8(5) . .
N4 C8 C7 122.5(6) . .
O1 C1 N1 122.7(7) . .
O1 C1 N2 121.4(7) . .
N1 C1 N2 115.9(6) . .
N5 C15 C16 111.5(5) . .
N4 C4 C5 123.5(6) . .
N4 C4 C18 115.5(6) . .
C5 C4 C18 121.0(6) . .
N5 C11 C9 111.2(5) . .
N3 C14 C19 122.1(7) . .
C4 C5 C6 116.7(7) . .
C12 C10 C9 118.3(7) . .
N3 C9 C10 121.1(7) . .
N3 C9 C11 116.8(6) . .
C10 C9 C11 122.0(6) . .
N1 C3 C2 106.4(7) . .
N1 C3 C17 110.8(8) . .
C2 C3 C17 108.0(8) . .
N1 C3 C20 112.5(7) . .
C2 C3 C20 108.1(8) . .
C17 C3 C20 110.8(8) . .
C6 C7 C8 119.1(7) . .
C19 C12 C10 120.6(7) . .
C7 C6 C5 120.1(7) . .
C1 N2 C16 123.2(5) . .
C1 N1 C3 125.0(6) . .
S2 O2 Mn1 127.8(3) . .
C8 N4 C4 118.1(6) . .
C8 N4 Mn1 122.5(4) . .
C4 N4 Mn1 118.6(5) . .
C18 N5 C11 110.0(5) . .
C18 N5 C15 110.6(5) . .
C11 N5 C15 108.1(5) . .
C18 N5 Mn1 108.4(4) . .
C11 N5 Mn1 102.5(3) . .
C15 N5 Mn1 116.9(4) . .
S2 O6 Mn1 140.5(3) 3_565 .
N2 C16 C15 112.1(6) . .
N5 C18 C4 114.3(5) . .
C12 C19 C14 118.0(8) . .

loop_
_geom_bond_atom_site_label_1
_geom_bond_atom_site_label_2
_geom_bond_distance
_geom_bond_site_symmetry_2
Mn1 O6 2.134(5) .
Mn1 O2 2.137(6) .
Mn1 O5 2.202(5) .
Mn1 N3 2.244(6) .
Mn1 N4 2.257(6) .
Mn1 N5 2.389(5) .
S2 O4 1.450(6) .
S2 O3 1.477(5) .
S2 O6 1.484(4) 3_565
S2 O2 1.490(5) .
N3 C14 1.334(10) .
N3 C9 1.338(8) .
C8 N4 1.324(9) .
C8 C7 1.386(10) .
C1 O1 1.248(8) .
C1 N1 1.346(10) .
C1 N2 1.350(10) .
C15 N5 1.489(8) .
C15 C16 1.540(9) .
C4 N4 1.343(8) .
C4 C5 1.388(10) .
C4 C18 1.541(9) .
C11 N5 1.483(8) .
C11 C9 1.502(10) .
C14 C19 1.396(10) .
C5 C6 1.397(11) .
C10 C12 1.377(12) .
C10 C9 1.403(10) .
C3 N1 1.468(11) .
C3 C2 1.537(12) .
C3 C17 1.549(13) .
C3 C20 1.556(13) .
C7 C6 1.360(11) .
C12 C19 1.368(12) .
N2 C16 1.451(8) .
N5 C18 1.451(9) .
O6 S2 1.484(4) 3_565

loop_
_platon_squeeze_void_nr
_platon_squeeze_void_average_x
_platon_squeeze_void_average_y
_platon_squeeze_void_average_z
_platon_squeeze_void_volume
_platon_squeeze_void_count_electrons
_platon_squeeze_void_content
1 0.000 -0.008 0.500 306 81 ' '
2 0.500 -0.008 1.000 306 81 ' '
